data_7251657
loop_
_publ_author_name
'Novikov, Alexander S.'
'Mahmoudi, Ghodrat'
'Azizova, Asmet N.'
'Zangrando, Ennio'
'\,Sahin, Ertan'
'Alexandrov, Eugeny V.'
'Roy, Subhadip'
'Adhikari, Suman'

_publ_section_title
;
 Coordination versatility and weak Hg&#x22EF;X (X = Cl, O, N) interactions
 in hydrazone-based Hg(ii) complexes: structural evolution from discrete
 units to extended architectures
;
_journal_issue 13
_journal_name_full CrystEngComm
_journal_page_first 2036
_journal_page_last 2046
_journal_paper_doi 10.1039/D5CE01185J
_journal_volume 28
_journal_year 2026
_chemical_formula_moiety 'C12 H10 Cl4 Hg2 N4 O'
_chemical_formula_sum 'C12 H10 Cl4 Hg2 N4 O'
_chemical_formula_weight 769.22
_space_group_crystal_system triclinic
_space_group_IT_number 2
_space_group_name_Hall '-P 1'
_space_group_name_H-M_alt 'P -1'
_atom_sites_solution_hydrogens mixed
_audit_creation_method SHELXL-2018/3
_audit_update_record
;
2025-12-07 deposited with the CCDC.	2026-02-20 downloaded from the CCDC.
;
_cell_angle_alpha 86.363(5)
_cell_angle_beta 87.854(5)
_cell_angle_gamma 69.099(3)
_cell_formula_units_Z 2
_cell_length_a 7.5880(2)
_cell_length_b 7.9310(2)
_cell_length_c 16.2640(5)
_cell_measurement_reflns_used 4067
_cell_measurement_temperature 293(2)
_cell_measurement_theta_max 25.66
_cell_measurement_theta_min 2.84
_cell_volume 912.41(5)
_computing_cell_refinement 'CrystalClear-SM Expert(Rigaku, 2011)'
_computing_data_collection 'CrystalClear-SM Expert(Rigaku, 2011)'
_computing_data_reduction 'CrystalClear-SM Expert(Rigaku, 2011)'
_computing_molecular_graphics 'Ortep3/windows (Farrugia,1997)'
_computing_publication_material 'Wingx 2018.3 (Farrugia, 1999)'
_computing_structure_refinement 'SHELXL-2018/3 (Sheldrick, 2018)'
_computing_structure_solution 'SHELXS97 (Sheldrick, 2008)'
_diffrn_ambient_temperature 293(2)
_diffrn_detector_area_resol_mean 6.827
_diffrn_measured_fraction_theta_full 0.999
_diffrn_measured_fraction_theta_max 0.998
_diffrn_measurement_device_type 'Rigaku XtaLAB'
_diffrn_measurement_method \w
_diffrn_radiation_type MoK\a
_diffrn_radiation_wavelength 0.71073
_diffrn_reflns_av_R_equivalents 0.0716
_diffrn_reflns_av_unetI/netI 0.0543
_diffrn_reflns_Laue_measured_fraction_full 0.999
_diffrn_reflns_Laue_measured_fraction_max 0.998
_diffrn_reflns_limit_h_max 9
_diffrn_reflns_limit_h_min -8
_diffrn_reflns_limit_k_max 9
_diffrn_reflns_limit_k_min -9
_diffrn_reflns_limit_l_max 20
_diffrn_reflns_limit_l_min -20
_diffrn_reflns_number 19306
_diffrn_reflns_point_group_measured_fraction_full 0.999
_diffrn_reflns_point_group_measured_fraction_max 0.998
_diffrn_reflns_theta_full 25.242
_diffrn_reflns_theta_max 26.385
_diffrn_reflns_theta_min 2.510
_diffrn_source 'fine focus'
_exptl_absorpt_coefficient_mu 17.397
_exptl_absorpt_correction_T_max 0.316
_exptl_absorpt_correction_T_min 0.102
_exptl_absorpt_correction_type multi-scan
_exptl_absorpt_process_details 'CrysAlis PRO, 2011, Agilent Technologies Ltd'
_exptl_crystal_colour colourless
_exptl_crystal_density_diffrn 2.800
_exptl_crystal_description prism
_exptl_crystal_F_000 692
_exptl_crystal_size_max 0.3
_exptl_crystal_size_mid 0.2
_exptl_crystal_size_min 0.1
_refine_diff_density_max 0.829
_refine_diff_density_min -1.303
_refine_diff_density_rms 0.158
_refine_ls_extinction_coef 0.0077(3)
_refine_ls_extinction_expression Fc^*^=kFc[1+0.001xFc^2^\l^3^/sin(2\q)]^-1/4^
_refine_ls_extinction_method 'SHELXL-2018/3 (Sheldrick 2018)'
_refine_ls_goodness_of_fit_ref 1.071
_refine_ls_hydrogen_treatment mixed
_refine_ls_matrix_type full
_refine_ls_number_parameters 212
_refine_ls_number_reflns 3718
_refine_ls_number_restraints 0
_refine_ls_restrained_S_all 1.071
_refine_ls_R_factor_all 0.0457
_refine_ls_R_factor_gt 0.0336
_refine_ls_shift/su_max 0.003
_refine_ls_shift/su_mean 0.000
_refine_ls_structure_factor_coef Fsqd
_refine_ls_weighting_details 'w=1/[\s^2^(Fo^2^)+1.8271P] where P=(Fo^2^+2Fc^2^)/3'
_refine_ls_weighting_scheme calc
_refine_ls_wR_factor_gt 0.0711
_refine_ls_wR_factor_ref 0.0782
_reflns_Friedel_coverage 0.000
_reflns_number_gt 3037
_reflns_number_total 3718
_reflns_threshold_expression 'I > 2\s(I)'
_cod_data_source_file d5ce01185j2.cif
_cod_data_source_block 1
_cod_depositor_comments
;
The following automatic conversions were performed:

data item '_exptl_absorpt_correction_type' value 'Multi-scan' was
changed to 'multi-scan' in accordance with the
/home/data/users/saulius/crontab/automatic-downloads/rss-feeds/RSC/lib/dictionaries/cif_core.dic
dictionary named 'cif_core.dic' version 2.4.2 last updated on
2011-04-26.

Automatic conversion script
Id: cif_fix_values 8170 2020-07-09 18:12:32Z antanas 

 Adding full bibliography for 7251657--7251659.cif.
;
_cod_database_code 7251657
_shelx_shelxl_version_number 2018/3
_shelx_space_group_comment
;
The symmetry employed for this shelxl refinement is uniquely defined
by the following loop, which should always be used as a source of
symmetry information in preference to the above space-group names.
They are only intended as comments.
;

loop_
_space_group_symop_operation_xyz
'x, y, z'
'-x, -y, -z'

loop_
_atom_site_label
_atom_site_type_symbol
_atom_site_fract_x
_atom_site_fract_y
_atom_site_fract_z
_atom_site_U_iso_or_equiv
_atom_site_adp_type
_atom_site_occupancy
_atom_site_site_symmetry_order
_atom_site_calc_flag
_atom_site_refinement_flags_posn
_atom_site_refinement_flags_adp
_atom_site_refinement_flags_occupancy
_atom_site_disorder_assembly
_atom_site_disorder_group
Hg2 Hg 0.59611(4) 0.17513(4) 1.18819(2) 0.04629(13) Uani 1 1 d . . . . .
Hg1 Hg 0.89792(5) 0.81252(4) 0.67893(2) 0.04986(13) Uani 1 1 d . . . . .
Cl1 Cl 0.5801(3) 0.9666(3) 0.63860(15) 0.0669(6) Uani 1 1 d . . . . .
Cl2 Cl 1.0545(3) 1.0107(3) 0.72468(15) 0.0628(6) Uani 1 1 d . . . . .
Cl3 Cl 0.5201(3) 0.4501(3) 1.24870(12) 0.0549(5) Uani 1 1 d . . . . .
Cl4 Cl 0.6187(3) -0.0953(3) 1.13309(14) 0.0635(6) Uani 1 1 d . . . . .
O1 O 0.8171(8) 0.7027(7) 0.8270(3) 0.0497(13) Uani 1 1 d . . . . .
N1 N 1.1022(9) 0.6602(8) 0.5689(4) 0.0468(16) Uani 1 1 d . . . . .
N2 N 1.0397(8) 0.5019(7) 0.7117(3) 0.0364(13) Uani 1 1 d . . . . .
N3 N 1.0036(9) 0.4290(8) 0.7861(4) 0.0436(16) Uani 1 1 d . . . . .
H3N H 1.056(12) 0.319(11) 0.799(5) 0.065 Uiso 1 1 d . U . . .
N4 N 0.7177(9) 0.2962(8) 1.0569(4) 0.0483(16) Uani 1 1 d . . . . .
C1 C 1.1309(14) 0.7326(11) 0.4943(5) 0.063(2) Uani 1 1 d . . . . .
H1 H 1.071243 0.856397 0.483987 0.076 Uiso 1 1 calc R U . . .
C2 C 1.2425(12) 0.6345(11) 0.4331(5) 0.054(2) Uani 1 1 d . . . . .
H2 H 1.258239 0.690051 0.382691 0.064 Uiso 1 1 calc R U . . .
C3 C 1.3297(11) 0.4534(10) 0.4484(5) 0.0475(19) Uani 1 1 d . . . . .
H3 H 1.406192 0.382654 0.408169 0.057 Uiso 1 1 calc R U . . .
C4 C 1.3037(11) 0.3758(10) 0.5236(5) 0.0458(18) Uani 1 1 d . . . . .
H4 H 1.362314 0.252108 0.534667 0.055 Uiso 1 1 calc R U . . .
C5 C 1.1906(10) 0.4821(9) 0.5824(4) 0.0368(16) Uani 1 1 d . . . . .
C6 C 1.1586(10) 0.4036(10) 0.6614(4) 0.0420(17) Uani 1 1 d . . . . .
H6 H 1.224275 0.282213 0.675317 0.050 Uiso 1 1 calc R U . . .
C7 C 0.8791(10) 0.5379(10) 0.8391(4) 0.0379(16) Uani 1 1 d . . . . .
C8 C 0.8285(10) 0.4469(9) 0.9143(4) 0.0403(17) Uani 1 1 d . . . . .
C9 C 0.8313(11) 0.2722(10) 0.9182(5) 0.050(2) Uani 1 1 d . . . . .
H9 H 0.869882 0.201887 0.872689 0.060 Uiso 1 1 calc R U . . .
C12 C 0.7638(10) 0.5478(10) 0.9830(4) 0.0433(18) Uani 1 1 d . . . . .
H10 H 0.756772 0.667399 0.981922 0.052 Uiso 1 1 calc R U . . .
C11 C 0.7102(12) 0.4696(11) 1.0527(4) 0.050(2) Uani 1 1 d . . . . .
H11 H 0.667410 0.538232 1.098572 0.060 Uiso 1 1 calc R U . . .
C10 C 0.7769(13) 0.2023(11) 0.9900(5) 0.058(2) Uani 1 1 d . . . . .
H12 H 0.781652 0.083357 0.991866 0.070 Uiso 1 1 calc R U . . .

loop_
_atom_site_aniso_label
_atom_site_aniso_U_11
_atom_site_aniso_U_22
_atom_site_aniso_U_33
_atom_site_aniso_U_23
_atom_site_aniso_U_13
_atom_site_aniso_U_12
Hg2 0.0564(2) 0.0366(2) 0.0417(2) -0.00381(13) 0.00375(14) -0.01158(15)
Hg1 0.0599(2) 0.0367(2) 0.0487(2) -0.00210(14) 0.00387(15) -0.01244(15)
Cl1 0.0612(14) 0.0494(13) 0.0767(16) 0.0080(11) -0.0074(12) -0.0048(11)
Cl2 0.0646(14) 0.0440(12) 0.0810(16) -0.0035(10) -0.0157(12) -0.0191(10)
Cl3 0.0771(15) 0.0485(12) 0.0408(11) -0.0113(9) 0.0106(10) -0.0240(10)
Cl4 0.0789(16) 0.0402(12) 0.0689(15) -0.0123(10) -0.0040(12) -0.0165(11)
O1 0.065(4) 0.035(3) 0.043(3) 0.003(2) 0.012(3) -0.012(3)
N1 0.069(4) 0.029(3) 0.038(3) 0.001(3) 0.007(3) -0.014(3)
N2 0.044(3) 0.033(3) 0.030(3) 0.006(2) 0.002(3) -0.013(3)
N3 0.060(4) 0.032(3) 0.031(3) 0.002(3) 0.011(3) -0.009(3)
N4 0.059(4) 0.042(4) 0.039(4) -0.005(3) 0.010(3) -0.013(3)
C1 0.092(7) 0.039(5) 0.050(5) 0.012(4) 0.008(5) -0.016(5)
C2 0.070(6) 0.050(5) 0.039(4) 0.005(4) 0.007(4) -0.021(4)
C3 0.059(5) 0.042(5) 0.041(4) -0.008(3) 0.004(4) -0.018(4)
C4 0.055(5) 0.035(4) 0.043(4) -0.001(3) 0.008(4) -0.012(4)
C5 0.042(4) 0.042(4) 0.028(4) 0.000(3) 0.002(3) -0.018(3)
C6 0.047(4) 0.034(4) 0.037(4) 0.002(3) 0.008(3) -0.007(3)
C7 0.049(4) 0.037(4) 0.028(4) 0.001(3) 0.004(3) -0.016(3)
C8 0.045(4) 0.036(4) 0.031(4) 0.000(3) 0.002(3) -0.005(3)
C9 0.064(5) 0.040(5) 0.038(4) -0.011(3) 0.015(4) -0.010(4)
C12 0.052(5) 0.037(4) 0.038(4) -0.003(3) 0.007(3) -0.012(3)
C11 0.074(6) 0.050(5) 0.031(4) -0.009(3) 0.004(4) -0.026(4)
C10 0.083(6) 0.042(5) 0.045(5) -0.005(4) 0.021(4) -0.020(4)

loop_
_atom_type_symbol
_atom_type_description
_atom_type_scat_dispersion_real
_atom_type_scat_dispersion_imag
_atom_type_scat_source
C C 0.0033 0.0016 'International Tables Vol C Tables 4.2.6.8 and 6.1.1.4'
H H 0.0000 0.0000 'International Tables Vol C Tables 4.2.6.8 and 6.1.1.4'
Cl Cl 0.1484 0.1585 'International Tables Vol C Tables 4.2.6.8 and 6.1.1.4'
Hg Hg -2.3894 9.2266 'International Tables Vol C Tables 4.2.6.8 and 6.1.1.4'
N N 0.0061 0.0033 'International Tables Vol C Tables 4.2.6.8 and 6.1.1.4'
O O 0.0106 0.0060 'International Tables Vol C Tables 4.2.6.8 and 6.1.1.4'

loop_
_geom_angle_atom_site_label_1
_geom_angle_atom_site_label_2
_geom_angle_atom_site_label_3
_geom_angle
_geom_angle_site_symmetry_1
_geom_angle_site_symmetry_3
_geom_angle_publ_flag
Cl3 Hg2 Cl4 170.09(8) . . ?
Cl3 Hg2 N4 91.70(15) . . ?
Cl4 Hg2 N4 94.27(15) . . ?
Cl3 Hg2 Cl2 96.91(7) . 2_767 ?
Cl4 Hg2 Cl2 89.68(7) . 2_767 ?
N4 Hg2 Cl2 101.25(15) . 2_767 ?
N2 Hg1 Cl1 126.26(15) . . ?
N2 Hg1 N1 68.58(19) . . ?
Cl1 Hg1 N1 113.58(16) . . ?
N2 Hg1 Cl2 117.48(15) . . ?
Cl1 Hg1 Cl2 114.07(8) . . ?
N1 Hg1 Cl2 102.79(16) . . ?
N2 Hg1 O1 64.55(18) . . ?
Cl1 Hg1 O1 96.07(14) . . ?
N1 Hg1 O1 133.07(18) . . ?
Cl2 Hg1 O1 96.50(13) . . ?
Hg1 Cl2 Hg2 114.62(8) . 2_767 ?
C7 O1 Hg1 113.6(4) . . ?
C5 N1 C1 116.8(6) . . ?
C5 N1 Hg1 115.6(4) . . ?
C1 N1 Hg1 127.4(5) . . ?
C6 N2 N3 120.3(6) . . ?
C6 N2 Hg1 119.1(4) . . ?
N3 N2 Hg1 120.5(4) . . ?
C7 N3 N2 118.9(6) . . ?
C7 N3 H3N 120(6) . . ?
N2 N3 H3N 121(6) . . ?
C10 N4 C11 117.5(7) . . ?
C10 N4 Hg2 123.8(5) . . ?
C11 N4 Hg2 118.6(5) . . ?
N1 C1 C2 123.9(8) . . ?
N1 C1 H1 118.0 . . ?
C2 C1 H1 118.0 . . ?
C3 C2 C1 118.0(7) . . ?
C3 C2 H2 121.0 . . ?
C1 C2 H2 121.0 . . ?
C2 C3 C4 119.5(7) . . ?
C2 C3 H3 120.3 . . ?
C4 C3 H3 120.3 . . ?
C5 C4 C3 119.6(7) . . ?
C5 C4 H4 120.2 . . ?
C3 C4 H4 120.2 . . ?
N1 C5 C4 122.2(6) . . ?
N1 C5 C6 117.1(6) . . ?
C4 C5 C6 120.7(7) . . ?
N2 C6 C5 119.4(6) . . ?
N2 C6 H6 120.3 . . ?
C5 C6 H6 120.3 . . ?
O1 C7 N3 121.6(6) . . ?
O1 C7 C8 122.1(6) . . ?
N3 C7 C8 116.2(6) . . ?
C9 C8 C12 117.9(7) . . ?
C9 C8 C7 124.0(7) . . ?
C12 C8 C7 117.9(7) . . ?
C10 C9 C8 119.5(7) . . ?
C10 C9 H9 120.3 . . ?
C8 C9 H9 120.3 . . ?
C11 C12 C8 119.5(7) . . ?
C11 C12 H10 120.2 . . ?
C8 C12 H10 120.2 . . ?
N4 C11 C12 122.2(7) . . ?
N4 C11 H11 118.9 . . ?
C12 C11 H11 118.9 . . ?
N4 C10 C9 123.3(8) . . ?
N4 C10 H12 118.3 . . ?
C9 C10 H12 118.3 . . ?

loop_
_geom_bond_atom_site_label_1
_geom_bond_atom_site_label_2
_geom_bond_distance
_geom_bond_site_symmetry_2
_geom_bond_publ_flag
Hg2 Cl3 2.3212(19) . ?
Hg2 Cl4 2.324(2) . ?
Hg2 N4 2.561(6) . ?
Hg2 Cl2 2.904(2) 2_767 ?
Hg1 N2 2.345(5) . ?
Hg1 Cl1 2.377(2) . ?
Hg1 N1 2.407(6) . ?
Hg1 Cl2 2.446(2) . ?
Hg1 O1 2.635(5) . ?
O1 C7 1.226(8) . ?
N1 C5 1.338(8) . ?
N1 C1 1.352(9) . ?
N2 C6 1.272(8) . ?
N2 N3 1.367(7) . ?
N3 C7 1.355(9) . ?
N3 H3N 0.84(8) . ?
N4 C10 1.329(9) . ?
N4 C11 1.354(9) . ?
C1 C2 1.371(11) . ?
C1 H1 0.9300 . ?
C2 C3 1.361(10) . ?
C2 H2 0.9300 . ?
C3 C4 1.374(10) . ?
C3 H3 0.9300 . ?
C4 C5 1.373(9) . ?
C4 H4 0.9300 . ?
C5 C6 1.441(9) . ?
C6 H6 0.9300 . ?
C7 C8 1.487(9) . ?
C8 C9 1.376(10) . ?
C8 C12 1.386(9) . ?
C9 C10 1.372(10) . ?
C9 H9 0.9300 . ?
C12 C11 1.376(10) . ?
C12 H10 0.9300 . ?
C11 H11 0.9300 . ?
C10 H12 0.9300 . ?

loop_
_geom_torsion_atom_site_label_1
_geom_torsion_atom_site_label_2
_geom_torsion_atom_site_label_3
_geom_torsion_atom_site_label_4
_geom_torsion
_geom_torsion_site_symmetry_1
_geom_torsion_site_symmetry_2
_geom_torsion_site_symmetry_3
_geom_torsion_site_symmetry_4
_geom_torsion_publ_flag
C6 N2 N3 C7 178.7(7) . . . . ?
Hg1 N2 N3 C7 2.5(9) . . . . ?
C5 N1 C1 C2 0.5(13) . . . . ?
Hg1 N1 C1 C2 -176.4(7) . . . . ?
N1 C1 C2 C3 0.0(14) . . . . ?
C1 C2 C3 C4 -0.2(12) . . . . ?
C2 C3 C4 C5 -0.2(12) . . . . ?
C1 N1 C5 C4 -0.8(11) . . . . ?
Hg1 N1 C5 C4 176.5(6) . . . . ?
C1 N1 C5 C6 -179.2(7) . . . . ?
Hg1 N1 C5 C6 -1.9(8) . . . . ?
C3 C4 C5 N1 0.7(12) . . . . ?
C3 C4 C5 C6 179.0(7) . . . . ?
N3 N2 C6 C5 178.3(6) . . . . ?
Hg1 N2 C6 C5 -5.5(9) . . . . ?
N1 C5 C6 N2 4.9(11) . . . . ?
C4 C5 C6 N2 -173.5(7) . . . . ?
Hg1 O1 C7 N3 10.7(9) . . . . ?
Hg1 O1 C7 C8 -171.8(5) . . . . ?
N2 N3 C7 O1 -9.6(11) . . . . ?
N2 N3 C7 C8 172.8(6) . . . . ?
O1 C7 C8 C9 154.4(8) . . . . ?
N3 C7 C8 C9 -28.0(11) . . . . ?
O1 C7 C8 C12 -21.6(11) . . . . ?
N3 C7 C8 C12 155.9(7) . . . . ?
C12 C8 C9 C10 -2.1(12) . . . . ?
C7 C8 C9 C10 -178.2(8) . . . . ?
C9 C8 C12 C11 1.7(11) . . . . ?
C7 C8 C12 C11 178.0(7) . . . . ?
C10 N4 C11 C12 -0.9(12) . . . . ?
Hg2 N4 C11 C12 -176.7(6) . . . . ?
C8 C12 C11 N4 -0.2(12) . . . . ?
C11 N4 C10 C9 0.5(13) . . . . ?
Hg2 N4 C10 C9 176.1(6) . . . . ?
C8 C9 C10 N4 1.0(14) . . . . ?
